data_8103264
loop_
_publ_author_name
'You-Jun Di'
'Jun-Feng Wang'

_publ_section_title
;
 Crystal structure of caesium diaquamanganese(II) gallium phosphate,
 Cs[MnGa2(PO4)3(H2O)2]
;
_journal_issue 4
_journal_name_full 'Zeitschrift f\"ur Kristallographie - New Crystal Structures'
_journal_page_first 435
_journal_volume 226
_journal_year 2011
_chemical_formula_sum 'Cs Ga2 H4 Mn O14 P3'
_chemical_formula_weight 648.23
_space_group_IT_number 15
_symmetry_cell_setting monoclinic
_symmetry_space_group_name_Hall '-C 2yc'
_symmetry_space_group_name_H-M 'C 1 2/c 1'
_atom_sites_solution_hydrogens geom
_atom_sites_solution_primary direct
_atom_sites_solution_secondary difmap
_audit_creation_method SHELXL-97
_cell_angle_alpha 90.00
_cell_angle_beta 109.125(5)
_cell_angle_gamma 90.00
_cell_formula_units_Z 4
_cell_length_a 13.482(5)
_cell_length_b 10.407(3)
_cell_length_c 8.913(3)
_cell_measurement_reflns_used 2291
_cell_measurement_temperature 296(2)
_cell_measurement_theta_max 28.14
_cell_measurement_theta_min 2.53
_cell_volume 1181.5(7)
_computing_cell_refinement 'Bruker SAINT'
_computing_data_collection 'Bruker APEX2'
_computing_data_reduction 'Bruker SAINT'
_computing_molecular_graphics 'Bruker SHELXTL'
_computing_publication_material 'Bruker SHELXTL'
_computing_structure_refinement 'SHELXL-97 (Sheldrick, 2008)'
_computing_structure_solution 'SHELXS-97 (Sheldrick, 2008)'
_diffrn_ambient_temperature 296(2)
_diffrn_measured_fraction_theta_full 0.999
_diffrn_measured_fraction_theta_max 0.999
_diffrn_measurement_device_type 'Bruker APEX-II CCD'
_diffrn_measurement_method '\f and \w scans'
_diffrn_radiation_monochromator graphite
_diffrn_radiation_source 'fine-focus sealed tube'
_diffrn_radiation_type MoK\a
_diffrn_radiation_wavelength 0.71073
_diffrn_reflns_av_R_equivalents 0.0163
_diffrn_reflns_av_sigmaI/netI 0.0176
_diffrn_reflns_limit_h_max 15
_diffrn_reflns_limit_h_min -16
_diffrn_reflns_limit_k_max 11
_diffrn_reflns_limit_k_min -12
_diffrn_reflns_limit_l_max 6
_diffrn_reflns_limit_l_min -10
_diffrn_reflns_number 2993
_diffrn_reflns_theta_full 25.00
_diffrn_reflns_theta_max 25.00
_diffrn_reflns_theta_min 2.53
_exptl_absorpt_coefficient_mu 9.102
_exptl_absorpt_correction_T_max 0.5296
_exptl_absorpt_correction_T_min 0.3422
_exptl_absorpt_correction_type multi-scan
_exptl_absorpt_process_details SADABS
_exptl_crystal_colour Colorless
_exptl_crystal_density_diffrn 3.644
_exptl_crystal_density_method 'not measured'
_exptl_crystal_description Block
_exptl_crystal_F_000 1212
_exptl_crystal_size_max 0.15
_exptl_crystal_size_mid 0.11
_exptl_crystal_size_min 0.08
_refine_diff_density_max 0.492
_refine_diff_density_min -0.528
_refine_diff_density_rms 0.101
_refine_ls_extinction_coef 0.00074(10)
_refine_ls_extinction_expression Fc^*^=kFc[1+0.001xFc^2^\l^3^/sin(2\q)]^-1/4^
_refine_ls_extinction_method SHELXL
_refine_ls_goodness_of_fit_ref 1.028
_refine_ls_hydrogen_treatment mixed
_refine_ls_matrix_type full
_refine_ls_number_parameters 106
_refine_ls_number_reflns 1040
_refine_ls_number_restraints 0
_refine_ls_restrained_S_all 1.028
_refine_ls_R_factor_all 0.0180
_refine_ls_R_factor_gt 0.0169
_refine_ls_shift/su_max 0.001
_refine_ls_shift/su_mean 0.000
_refine_ls_structure_factor_coef Fsqd
_refine_ls_weighting_details 'calc w=1/[\s^2^(Fo^2^)+(0.0297P)^2^+2.8175P] where P=(Fo^2^+2Fc^2^)/3'
_refine_ls_weighting_scheme calc
_refine_ls_wR_factor_gt 0.0468
_refine_ls_wR_factor_ref 0.0473
_reflns_number_gt 994
_reflns_number_total 1040
_reflns_threshold_expression >2sigma(I)
_cod_data_source_file 710069.cff
_cod_data_source_block a
_cod_depositor_comments
;
The following automatic conversions were performed:

'_symmetry_cell_setting' value 'Monoclinic' changed to 'monoclinic'
according to /home/saulius/struct/CIF-dictionaries/cif_core.dic
dictionary named 'cif_core.dic' version 2.4.1 from
2010-06-29.

'_exptl_absorpt_correction_type' value 'Multi-scan'
changed to 'multi-scan' according to
/home/saulius/struct/CIF-dictionaries/cif_core.dic dictionary named
'cif_core.dic' version 2.4.1 from 2010-06-29.

Automatic conversion script
Id: cif_fix_values 1715 2011-07-08 13:25:40Z adriana 
;
_cod_original_cell_volume 1181.6(7)
_cod_original_sg_symbol_H-M 'C2/c  '
_cod_database_code 8103264

loop_
_symmetry_equiv_pos_as_xyz
'x, y, z'
'-x, y, -z+1/2'
'x+1/2, y+1/2, z'
'-x+1/2, y+1/2, -z+1/2'
'-x, -y, -z'
'x, -y, z-1/2'
'-x+1/2, -y+1/2, -z'
'x+1/2, -y+1/2, z-1/2'

loop_
_atom_site_label
_atom_site_type_symbol
_atom_site_fract_x
_atom_site_fract_y
_atom_site_fract_z
_atom_site_U_iso_or_equiv
_atom_site_adp_type
_atom_site_occupancy
_atom_site_symmetry_multiplicity
_atom_site_calc_flag
_atom_site_refinement_flags
Cs1 Cs 0.0000 0.63967(3) 0.2500 0.02133(13) Uani 1 2 d S
Ga1 Ga -0.17122(3) -0.07529(3) -0.07591(4) 0.00908(13) Uani 1 1 d .
Mn1 Mn 0.0000 -0.28166(7) -0.2500 0.01250(18) Uani 1 2 d S
P1 P -0.29044(6) 0.12834(8) -0.32946(10) 0.0095(2) Uani 1 1 d .
P2 P 0.0000 0.00394(11) 0.2500 0.0087(2) Uani 1 2 d S
O1 O -0.27250(17) -0.0501(2) 0.0354(3) 0.0129(5) Uani 1 1 d .
O2 O -0.20974(18) 0.0856(2) -0.1679(3) 0.0132(5) Uani 1 1 d .
O3 O -0.23615(17) -0.2285(2) -0.1597(3) 0.0129(5) Uani 1 1 d .
O4 O -0.05758(18) -0.0850(2) 0.1126(3) 0.0127(5) Uani 1 1 d .
O5 O -0.07368(17) -0.0972(2) -0.2028(3) 0.0128(5) Uani 1 1 d .
O6 O -0.09765(18) -0.3927(2) -0.1652(3) 0.0158(5) Uani 1 1 d .
O1W O 0.1199(2) -0.3019(3) -0.0120(3) 0.0237(6) Uani 1 1 d .
H2 H 0.152(4) -0.359(4) 0.000(5) 0.018(13) Uiso 1 1 d .
H1 H 0.159(4) -0.251(5) 0.034(6) 0.035(15) Uiso 1 1 d .

loop_
_atom_site_aniso_label
_atom_site_aniso_U_11
_atom_site_aniso_U_22
_atom_site_aniso_U_33
_atom_site_aniso_U_23
_atom_site_aniso_U_13
_atom_site_aniso_U_12
Cs1 0.0244(2) 0.01423(19) 0.0252(2) 0.000 0.00795(14) 0.000
Ga1 0.0103(2) 0.0087(2) 0.0083(2) 0.00019(13) 0.00315(14) -0.00042(13)
Mn1 0.0131(4) 0.0108(4) 0.0155(4) 0.000 0.0073(3) 0.000
P1 0.0104(4) 0.0093(4) 0.0098(4) 0.0008(3) 0.0049(3) 0.0012(3)
P2 0.0097(5) 0.0094(6) 0.0076(5) 0.000 0.0035(4) 0.000
O1 0.0135(12) 0.0138(11) 0.0140(12) 0.0009(9) 0.0079(10) 0.0000(9)
O2 0.0178(12) 0.0110(12) 0.0107(12) 0.0036(9) 0.0045(10) 0.0023(9)
O3 0.0170(12) 0.0079(11) 0.0149(11) -0.0030(9) 0.0065(9) -0.0020(9)
O4 0.0126(11) 0.0126(12) 0.0108(12) -0.0002(9) 0.0009(9) 0.0009(9)
O5 0.0155(12) 0.0109(11) 0.0160(12) -0.0002(9) 0.0106(10) -0.0004(9)
O6 0.0124(12) 0.0167(12) 0.0208(13) 0.0039(10) 0.0089(10) 0.0008(10)
O1W 0.0214(15) 0.0218(16) 0.0212(14) -0.0021(12) -0.0023(11) 0.0008(14)

loop_
_atom_type_symbol
_atom_type_description
_atom_type_scat_dispersion_real
_atom_type_scat_dispersion_imag
_atom_type_scat_source
C C 0.0033 0.0016 'International Tables Vol C Tables 4.2.6.8 and 6.1.1.4'
H H 0.0000 0.0000 'International Tables Vol C Tables 4.2.6.8 and 6.1.1.4'
B B 0.0013 0.0007 'International Tables Vol C Tables 4.2.6.8 and 6.1.1.4'
N N 0.0061 0.0033 'International Tables Vol C Tables 4.2.6.8 and 6.1.1.4'
O O 0.0106 0.0060 'International Tables Vol C Tables 4.2.6.8 and 6.1.1.4'
P P 0.1023 0.0942 'International Tables Vol C Tables 4.2.6.8 and 6.1.1.4'
Mn Mn 0.3368 0.7283 'International Tables Vol C Tables 4.2.6.8 and 6.1.1.4'
Cs Cs -0.3680 2.1192 'International Tables Vol C Tables 4.2.6.8 and 6.1.1.4'
Ga Ga 0.2307 1.6083 'International Tables Vol C Tables 4.2.6.8 and 6.1.1.4'

loop_
_geom_angle_atom_site_label_1
_geom_angle_atom_site_label_2
_geom_angle_atom_site_label_3
_geom_angle
_geom_angle_site_symmetry_1
_geom_angle_site_symmetry_3
O6 Cs1 O6 67.56(9) 6_556 5
O6 Cs1 O4 137.74(6) 6_556 2_565
O6 Cs1 O4 142.19(6) 5 2_565
O6 Cs1 O4 142.19(6) 6_556 1_565
O6 Cs1 O4 137.74(6) 5 1_565
O4 Cs1 O4 46.00(8) 2_565 1_565
O6 Cs1 O1W 68.53(8) 6_556 2_565
O6 Cs1 O1W 132.22(7) 5 2_565
O4 Cs1 O1W 70.68(7) 2_565 2_565
O4 Cs1 O1W 89.54(8) 1_565 2_565
O6 Cs1 O1W 132.22(7) 6_556 1_565
O6 Cs1 O1W 68.53(8) 5 1_565
O4 Cs1 O1W 89.54(8) 2_565 1_565
O4 Cs1 O1W 70.68(7) 1_565 1_565
O1W Cs1 O1W 158.79(13) 2_565 1_565
O6 Cs1 O1 66.71(6) 6_556 7_455
O6 Cs1 O1 86.64(6) 5 7_455
O4 Cs1 O1 126.32(6) 2_565 7_455
O4 Cs1 O1 84.87(6) 1_565 7_455
O1W Cs1 O1 92.80(7) 2_565 7_455
O1W Cs1 O1 92.96(7) 1_565 7_455
O6 Cs1 O1 86.64(6) 6_556 8_556
O6 Cs1 O1 66.71(6) 5 8_556
O4 Cs1 O1 84.87(6) 2_565 8_556
O4 Cs1 O1 126.32(6) 1_565 8_556
O1W Cs1 O1 92.96(7) 2_565 8_556
O1W Cs1 O1 92.80(7) 1_565 8_556
O1 Cs1 O1 148.30(8) 7_455 8_556
O6 Cs1 O3 130.13(6) 6_556 8_556
O6 Cs1 O3 78.11(6) 5 8_556
O4 Cs1 O3 64.11(5) 2_565 8_556
O4 Cs1 O3 87.20(6) 1_565 8_556
O1W Cs1 O3 118.96(6) 2_565 8_556
O1W Cs1 O3 54.46(6) 1_565 8_556
O1 Cs1 O3 147.18(5) 7_455 8_556
O1 Cs1 O3 45.87(5) 8_556 8_556
O6 Cs1 O3 78.11(6) 6_556 7_455
O6 Cs1 O3 130.13(6) 5 7_455
O4 Cs1 O3 87.20(6) 2_565 7_455
O4 Cs1 O3 64.11(5) 1_565 7_455
O1W Cs1 O3 54.46(6) 2_565 7_455
O1W Cs1 O3 118.96(6) 1_565 7_455
O1 Cs1 O3 45.87(5) 7_455 7_455
O1 Cs1 O3 147.18(5) 8_556 7_455
O3 Cs1 O3 149.41(7) 8_556 7_455
O6 Cs1 O6 97.77(5) 6_556 1_565
O6 Cs1 O6 72.88(7) 5 1_565
O4 Cs1 O6 117.49(6) 2_565 1_565
O4 Cs1 O6 73.43(6) 1_565 1_565
O1W Cs1 O6 131.37(6) 2_565 1_565
O1W Cs1 O6 51.27(6) 1_565 1_565
O1 Cs1 O6 41.69(5) 7_455 1_565
O1 Cs1 O6 133.98(5) 8_556 1_565
O3 Cs1 O6 105.60(5) 8_556 1_565
O3 Cs1 O6 77.39(5) 7_455 1_565
O6 Cs1 O6 72.88(7) 6_556 2_565
O6 Cs1 O6 97.77(5) 5 2_565
O4 Cs1 O6 73.43(6) 2_565 2_565
O4 Cs1 O6 117.49(6) 1_565 2_565
O1W Cs1 O6 51.27(6) 2_565 2_565
O1W Cs1 O6 131.37(6) 1_565 2_565
O1 Cs1 O6 133.98(5) 7_455 2_565
O1 Cs1 O6 41.69(5) 8_556 2_565
O3 Cs1 O6 77.39(5) 8_556 2_565
O3 Cs1 O6 105.60(5) 7_455 2_565
O6 Cs1 O6 169.01(8) 1_565 2_565
O3 Ga1 O2 124.69(10) . .
O3 Ga1 O4 117.09(10) . .
O2 Ga1 O4 118.21(10) . .
O3 Ga1 O1 90.21(10) . .
O2 Ga1 O1 87.85(10) . .
O4 Ga1 O1 93.10(10) . .
O3 Ga1 O5 89.15(9) . .
O2 Ga1 O5 89.65(9) . .
O4 Ga1 O5 90.29(10) . .
O1 Ga1 O5 176.46(9) . .
O3 Ga1 Cs1 54.41(7) . 7_455
O2 Ga1 Cs1 82.74(7) . 7_455
O4 Ga1 Cs1 140.42(7) . 7_455
O1 Ga1 Cs1 52.10(7) . 7_455
O5 Ga1 Cs1 125.05(7) . 7_455
O3 Ga1 Cs1 75.82(7) . 1_545
O2 Ga1 Cs1 159.47(7) . 1_545
O4 Ga1 Cs1 41.28(7) . 1_545
O1 Ga1 Cs1 93.42(7) . 1_545
O5 Ga1 Cs1 89.80(7) . 1_545
Cs1 Ga1 Cs1 114.014(15) 7_455 1_545
O6 Mn1 O6 112.21(13) . 2_554
O6 Mn1 O1W 86.83(11) . 2_554
O6 Mn1 O1W 87.09(11) 2_554 2_554
O6 Mn1 O1W 87.09(11) . .
O6 Mn1 O1W 86.83(11) 2_554 .
O1W Mn1 O1W 169.08(19) 2_554 .
O6 Mn1 O5 155.63(9) . 2_554
O6 Mn1 O5 92.01(9) 2_554 2_554
O1W Mn1 O5 97.46(11) 2_554 2_554
O1W Mn1 O5 91.81(11) . 2_554
O6 Mn1 O5 92.01(9) . .
O6 Mn1 O5 155.63(9) 2_554 .
O1W Mn1 O5 91.81(11) 2_554 .
O1W Mn1 O5 97.46(11) . .
O5 Mn1 O5 63.97(11) 2_554 .
O6 Mn1 P2 123.90(7) . 5
O6 Mn1 P2 123.90(7) 2_554 5
O1W Mn1 P2 95.46(9) 2_554 5
O1W Mn1 P2 95.46(9) . 5
O5 Mn1 P2 31.99(6) 2_554 5
O5 Mn1 P2 31.99(6) . 5
O6 Mn1 Cs1 56.10(7) . 5
O6 Mn1 Cs1 56.10(7) 2_554 5
O1W Mn1 Cs1 84.54(9) 2_554 5
O1W Mn1 Cs1 84.54(9) . 5
O5 Mn1 Cs1 148.01(6) 2_554 5
O5 Mn1 Cs1 148.01(6) . 5
P2 Mn1 Cs1 180.0 5 5
O6 P1 O1 108.10(13) 4_454 6
O6 P1 O3 112.84(13) 4_454 4_454
O1 P1 O3 111.28(13) 6 4_454
O6 P1 O2 112.07(13) 4_454 .
O1 P1 O2 109.37(13) 6 .
O3 P1 O2 103.13(13) 4_454 .
O6 P1 Cs1 64.58(10) 4_454 3_444
O1 P1 Cs1 60.77(9) 6 3_444
O3 P1 Cs1 91.19(9) 4_454 3_444
O2 P1 Cs1 165.16(10) . 3_444
O6 P1 Cs1 35.62(10) 4_454 7_455
O1 P1 Cs1 93.89(9) 6 7_455
O3 P1 Cs1 146.75(9) 4_454 7_455
O2 P1 Cs1 87.65(9) . 7_455
Cs1 P1 Cs1 82.30(2) 3_444 7_455
O4 P2 O4 105.46(18) . 2
O4 P2 O5 111.47(12) . 5
O4 P2 O5 113.33(12) 2 5
O4 P2 O5 113.33(12) . 6_556
O4 P2 O5 111.47(12) 2 6_556
O5 P2 O5 102.01(18) 5 6_556
O4 P2 Mn1 127.27(9) . 5
O4 P2 Mn1 127.27(9) 2 5
O5 P2 Mn1 51.00(9) 5 5
O5 P2 Mn1 51.00(9) 6_556 5
O4 P2 Cs1 52.73(9) . 1_545
O4 P2 Cs1 52.73(9) 2 1_545
O5 P2 Cs1 129.00(9) 5 1_545
O5 P2 Cs1 129.00(9) 6_556 1_545
Mn1 P2 Cs1 180.0 5 1_545
P1 O1 Ga1 130.07(14) 6_556 .
P1 O1 Cs1 96.08(10) 6_556 7_455
Ga1 O1 Cs1 101.07(9) . 7_455
P1 O2 Ga1 132.30(15) . .
P1 O3 Ga1 140.07(15) 4_444 .
P1 O3 Cs1 118.66(11) 4_444 7_455
Ga1 O3 Cs1 100.10(8) . 7_455
P2 O4 Ga1 137.65(14) . .
P2 O4 Cs1 104.27(11) . 1_545
Ga1 O4 Cs1 115.39(9) . 1_545
P2 O5 Ga1 132.91(14) 5 .
P2 O5 Mn1 97.01(11) 5 .
Ga1 O5 Mn1 127.52(11) . .
P1 O6 Mn1 130.97(14) 4_444 .
P1 O6 Cs1 127.86(13) 4_444 5
Mn1 O6 Cs1 90.11(8) . 5
P1 O6 Cs1 92.59(10) 4_444 1_545
Mn1 O6 Cs1 105.50(9) . 1_545
Cs1 O6 Cs1 107.12(7) 5 1_545
Mn1 O1W Cs1 108.77(11) . 1_545
Mn1 O1W H2 116(3) . .
Cs1 O1W H2 99(3) 1_545 .
Mn1 O1W H1 127(4) . .
Cs1 O1W H1 99(3) 1_545 .
H2 O1W H1 103(5) . .

loop_
_geom_bond_atom_site_label_1
_geom_bond_atom_site_label_2
_geom_bond_distance
_geom_bond_site_symmetry_2
Cs1 O6 3.093(2) 6_556
Cs1 O6 3.093(2) 5
Cs1 O4 3.113(2) 2_565
Cs1 O4 3.113(2) 1_565
Cs1 O1W 3.303(3) 2_565
Cs1 O1W 3.303(3) 1_565
Cs1 O1 3.411(2) 7_455
Cs1 O1 3.411(2) 8_556
Cs1 O3 3.504(2) 8_556
Cs1 O3 3.504(2) 7_455
Cs1 O6 3.514(3) 1_565
Cs1 O6 3.514(3) 2_565
Ga1 O3 1.854(2) .
Ga1 O2 1.862(2) .
Ga1 O4 1.869(2) .
Ga1 O1 1.951(2) .
Ga1 O5 2.009(2) .
Ga1 Cs1 4.2424(14) 7_455
Ga1 Cs1 4.2630(10) 1_545
Mn1 O6 2.072(2) .
Mn1 O6 2.072(2) 2_554
Mn1 O1W 2.216(3) 2_554
Mn1 O1W 2.216(3) .
Mn1 O5 2.263(2) 2_554
Mn1 O5 2.263(2) .
Mn1 P2 2.8903(17) 5
Mn1 Cs1 3.7258(14) 5
P1 O6 1.510(2) 4_454
P1 O1 1.537(2) 6
P1 O3 1.543(2) 4_454
P1 O2 1.559(2) .
P1 Cs1 3.8868(13) 3_444
P1 Cs1 4.1921(12) 7_455
P2 O4 1.529(2) .
P2 O4 1.529(2) 2
P2 O5 1.542(2) 5
P2 O5 1.542(2) 6_556
P2 Mn1 2.8903(17) 5
P2 Cs1 3.7910(17) 1_545
O1 P1 1.537(2) 6_556
O1 Cs1 3.411(2) 7_455
O3 P1 1.543(2) 4_444
O3 Cs1 3.504(2) 7_455
O4 Cs1 3.113(2) 1_545
O5 P2 1.542(2) 5
O6 P1 1.510(2) 4_444
O6 Cs1 3.093(2) 5
O6 Cs1 3.514(3) 1_545
O1W Cs1 3.303(3) 1_545
O1W H2 0.72(5) .
O1W H1 0.77(5) .

loop_
_geom_hbond_atom_site_label_D
_geom_hbond_atom_site_label_H
_geom_hbond_atom_site_label_A
_geom_hbond_distance_DH
_geom_hbond_distance_HA
_geom_hbond_distance_DA
_geom_hbond_angle_DHA
_geom_hbond_site_symmetry_A
O1W H2 O1 0.72(5) 2.21(5) 2.925(4) 171(5) 3_545
O1W H1 O2 0.77(5) 2.08(6) 2.799(4) 157(5) 5
O1W H1 O3 0.77(5) 2.64(5) 3.120(4) 122(4) 8_546

loop_
_geom_torsion_atom_site_label_1
_geom_torsion_atom_site_label_2
_geom_torsion_atom_site_label_3
_geom_torsion_atom_site_label_4
_geom_torsion
_geom_torsion_site_symmetry_1
_geom_torsion_site_symmetry_4
O3 Ga1 O1 P1 65.56(19) . 6_556
O2 Ga1 O1 P1 -169.73(19) . 6_556
O4 Ga1 O1 P1 -51.59(19) . 6_556
O5 Ga1 O1 P1 145.1(14) . 6_556
Cs1 Ga1 O1 P1 107.80(19) 7_455 6_556
Cs1 Ga1 O1 P1 -10.24(18) 1_545 6_556
O3 Ga1 O1 Cs1 -42.24(9) . 7_455
O2 Ga1 O1 Cs1 82.47(9) . 7_455
O4 Ga1 O1 Cs1 -159.39(8) . 7_455
O5 Ga1 O1 Cs1 37.3(16) . 7_455
Cs1 Ga1 O1 Cs1 -118.04(5) 1_545 7_455
O6 P1 O2 Ga1 69.7(2) 4_454 .
O1 P1 O2 Ga1 -50.1(2) 6 .
O3 P1 O2 Ga1 -168.62(17) 4_454 .
Cs1 P1 O2 Ga1 -4.1(5) 3_444 .
Cs1 P1 O2 Ga1 43.18(17) 7_455 .
O3 Ga1 O2 P1 -6.2(2) . .
O4 Ga1 O2 P1 172.65(16) . .
O1 Ga1 O2 P1 -94.98(19) . .
O5 Ga1 O2 P1 82.51(19) . .
Cs1 Ga1 O2 P1 -42.93(17) 7_455 .
Cs1 Ga1 O2 P1 171.01(6) 1_545 .
O2 Ga1 O3 P1 146.80(19) . 4_444
O4 Ga1 O3 P1 -32.1(3) . 4_444
O1 Ga1 O3 P1 -125.7(2) . 4_444
O5 Ga1 O3 P1 57.8(2) . 4_444
Cs1 Ga1 O3 P1 -166.4(3) 7_455 4_444
Cs1 Ga1 O3 P1 -32.2(2) 1_545 4_444
O2 Ga1 O3 Cs1 -46.82(12) . 7_455
O4 Ga1 O3 Cs1 134.30(9) . 7_455
O1 Ga1 O3 Cs1 40.71(8) . 7_455
O5 Ga1 O3 Cs1 -135.80(8) . 7_455
Cs1 Ga1 O3 Cs1 134.19(6) 1_545 7_455
O4 P2 O4 Ga1 159.3(3) 2 .
O5 P2 O4 Ga1 -77.3(2) 5 .
O5 P2 O4 Ga1 37.1(2) 6_556 .
Mn1 P2 O4 Ga1 -20.7(3) 5 .
Cs1 P2 O4 Ga1 159.3(3) 1_545 .
O4 P2 O4 Cs1 0.0 2 1_545
O5 P2 O4 Cs1 123.40(11) 5 1_545
O5 P2 O4 Cs1 -122.21(11) 6_556 1_545
Mn1 P2 O4 Cs1 180.0 5 1_545
O3 Ga1 O4 P2 -157.93(19) . .
O2 Ga1 O4 P2 23.1(2) . .
O1 Ga1 O4 P2 -66.1(2) . .
O5 Ga1 O4 P2 112.9(2) . .
Cs1 Ga1 O4 P2 -92.0(2) 7_455 .
Cs1 Ga1 O4 P2 -157.8(3) 1_545 .
O3 Ga1 O4 Cs1 -0.17(14) . 1_545
O2 Ga1 O4 Cs1 -179.13(9) . 1_545
O1 Ga1 O4 Cs1 91.65(10) . 1_545
O5 Ga1 O4 Cs1 -89.36(10) . 1_545
Cs1 Ga1 O4 Cs1 65.81(14) 7_455 1_545
O3 Ga1 O5 P2 163.60(19) . 5
O2 Ga1 O5 P2 38.89(19) . 5
O4 Ga1 O5 P2 -79.31(19) . 5
O1 Ga1 O5 P2 84.0(16) . 5
Cs1 Ga1 O5 P2 119.77(16) 7_455 5
Cs1 Ga1 O5 P2 -120.59(18) 1_545 5
O3 Ga1 O5 Mn1 -38.91(14) . .
O2 Ga1 O5 Mn1 -163.61(14) . .
O4 Ga1 O5 Mn1 78.19(14) . .
O1 Ga1 O5 Mn1 -118.5(15) . .
Cs1 Ga1 O5 Mn1 -82.74(14) 7_455 .
Cs1 Ga1 O5 Mn1 36.91(12) 1_545 .
O6 Mn1 O5 P2 175.69(11) . 5
O6 Mn1 O5 P2 -10.5(3) 2_554 5
O1W Mn1 O5 P2 -97.42(12) 2_554 5
O1W Mn1 O5 P2 88.36(12) . 5
O5 Mn1 O5 P2 0.0 2_554 5
Cs1 Mn1 O5 P2 180.0 5 5
O6 Mn1 O5 Ga1 12.09(14) . .
O6 Mn1 O5 Ga1 -174.09(16) 2_554 .
O1W Mn1 O5 Ga1 98.98(16) 2_554 .
O1W Mn1 O5 Ga1 -75.23(15) . .
O5 Mn1 O5 Ga1 -163.6(2) 2_554 .
P2 Mn1 O5 Ga1 -163.6(2) 5 .
Cs1 Mn1 O5 Ga1 16.4(2) 5 .
O6 Mn1 O6 P1 -144.5(2) 2_554 4_444
O1W Mn1 O6 P1 -59.0(2) 2_554 4_444
O1W Mn1 O6 P1 130.1(2) . 4_444
O5 Mn1 O6 P1 42.1(3) 2_554 4_444
O5 Mn1 O6 P1 32.71(19) . 4_444
P2 Mn1 O6 P1 35.5(2) 5 4_444
Cs1 Mn1 O6 P1 -144.5(2) 5 4_444
O6 Mn1 O6 Cs1 0.0 2_554 5
O1W Mn1 O6 Cs1 85.55(10) 2_554 5
O1W Mn1 O6 Cs1 -85.38(10) . 5
O5 Mn1 O6 Cs1 -173.32(17) 2_554 5
O5 Mn1 O6 Cs1 177.25(7) . 5
P2 Mn1 O6 Cs1 180.0 5 5
O6 Mn1 O6 Cs1 107.83(8) 2_554 1_545
O1W Mn1 O6 Cs1 -166.62(11) 2_554 1_545
O1W Mn1 O6 Cs1 22.45(11) . 1_545
O5 Mn1 O6 Cs1 -65.5(2) 2_554 1_545
O5 Mn1 O6 Cs1 -74.93(8) . 1_545
P2 Mn1 O6 Cs1 -72.17(8) 5 1_545
Cs1 Mn1 O6 Cs1 107.83(8) 5 1_545
O6 Mn1 O1W Cs1 -24.42(11) . 1_545
O6 Mn1 O1W Cs1 -136.87(12) 2_554 1_545
O1W Mn1 O1W Cs1 -80.63(10) 2_554 1_545
O5 Mn1 O1W Cs1 131.22(11) 2_554 1_545
O5 Mn1 O1W Cs1 67.24(12) . 1_545
P2 Mn1 O1W Cs1 99.37(10) 5 1_545
Cs1 Mn1 O1W Cs1 -80.63(10) 5 1_545
